data_2000130
loop_
_publ_author_name
'Reinert, P.'
'Zabukovec Logar, N.'
'Patarin, J.'
'Kaucic, V.'

_publ_section_title
;
 Synthesis and structure of
 [Zn~8~(HPO~4~)~8~(H~2~PO~4~)~8~] &#x00B7; [(C~2~H~8~N)~8~] &#x00B7; 4H~2~O
;
_journal_coden_ASTM EJSCE5
_journal_issue 4-5
_journal_name_full
;
 European Journal of Solid State and Inorganic Chemistry
;
_journal_page_first 373
_journal_page_last 387
_journal_paper_doi 10.1016/S0992-4361(98)80433-5
_journal_volume 35
_journal_year 1998
_chemical_formula_sum 'C16 H96 N8 O68 P16 Zn8'
_space_group_IT_number 9
_symmetry_cell_setting monoclinic
_symmetry_space_group_name_Hall 'C -2yc'
_symmetry_space_group_name_H-M 'C 1 c 1'
_cell_angle_alpha 90
_cell_angle_beta 98.793(5)
_cell_angle_gamma 90
_cell_formula_units_Z 1
_cell_length_a 12.6450(7)
_cell_length_b 10.8477(5)
_cell_length_c 14.6311(4)
_cell_volume 1983.348
_exptl_crystal_density_diffrn 2.1
_refine_ls_R_factor_gt 0.062
_refine_ls_wR_factor_gt 0.062
_cod_duplicate_entry 1004025
_cod_depositor_comments
;
 Removing symmetrically equivalent atoms and correcting the summary chemical
 formula.

 Antanas Vaitkus,
 2018-01-24
;
_cod_original_sg_symbol_H-M 'C c'
_cod_database_code 2000130

loop_
_symmetry_equiv_pos_site_id
_symmetry_equiv_pos_as_xyz
1 x,y,z
2 x,-y,1/2+z
3 1/2+x,1/2+y,z
4 1/2+x,1/2-y,1/2+z

loop_
_atom_site_label
_atom_site_type_symbol
_atom_site_fract_x
_atom_site_fract_y
_atom_site_fract_z
Zn1 Zn -0.10143(4) 0.11832(5) 0.42272(3)
Zn2 Zn 0.15261(4) 0.36613(6) 0.50127(3)
P1 P -0.0847(1) 0.3713(1) 0.5415(1)
P2 P 0.1350(1) 0.1087(1) 0.3845(1)
P3 P 0.1809(1) 0.5128(1) 0.31305(9)
P4 P 0.3676(1) 0.4755(1) 0.61224(9)
O1 O 0.0357(4) 0.3900(4) 0.5716(3)
O2 O 0.1583(4) 0.1977(4) 0.4632(3)
O3 O 0.2667(4) 0.3990(6) 0.6005(3)
O4 O 0.1380(4) 0.4800(5) 0.4006(3)
O5 O 0.0139(3) 0.0950(5) 0.3512(3)
O6 O -0.1119(4) 0.2867(4) 0.4605(3)
O7 O 0.4072(4) 0.5002(5) 0.5213(4)
O8 O 0.2731(4) 0.6025(5) 0.3269(3)
O9 O 0.1856(4) -0.0170(4) 0.4093(3)
O10 O 0.3539(5) 0.5936(4) 0.6659(4)
O11 O 0.0853(4) 0.5796(7) 0.2520(3)
O12 O -0.1337(4) 0.5009(4) 0.5178(4)
O13 O -0.1366(5) 0.3256(5) 0.6264(4)
O14 O 0.4600(5) 0.3980(6) 0.6680(4)
O15 O 0.2111(6) 0.3961(5) 0.2629(4)
O16 O 0.1865(4) 0.1543(5) 0.2995(3)
N1 N -0.7367(5) -0.1451(6) 0.2619(4)
C1 C -0.6322(9) -0.101(1) 0.2482(7)
C2 C -0.822(1) -0.1148(9) 0.1836(7)
N2 N -0.4556(5) 0.3133(6) 0.4744(6)
C3 C -0.530(1) 0.257(1) 0.398(1)
C4 C -0.4009(9) 0.226(1) 0.5403(8)
H1 H 0.102(4) 0.594(1) 0.201(3)
H2 H -0.192(4) 0.505(4) 0.534(7)
H3 H -0.109(7) 0.362(8) 0.673(2)
H4 H 0.469(6) 0.419(7) 0.722(2)
H5 H 0.243(9) 0.4159(8) 0.221(6)
H6 H 0.243(5) 0.117(7) 0.298(5)
H7 H -0.7537(5) -0.1116(6) 0.3141(4)
H8 H -0.7339(5) -0.2274(6) 0.2695(4)
H9 H -0.611(3) -0.141(6) 0.196(4)
H10 H -0.581(2) -0.118(8) 0.302(3)
H11 H -0.635(2) -0.014(2) 0.238(6)
H12 H -0.890(2) -0.143(7) 0.197(3)
H13 H -0.807(4) -0.155(7) 0.128(2)
H14 H -0.825(5) -0.027(1) 0.174(4)
H15 H -0.4062(5) 0.3571(6) 0.4501(6)
H16 H -0.4925(5) 0.3662(6) 0.5049(6)
H17 H -0.563(7) 0.321(1) 0.358(4)
H18 H -0.584(5) 0.211(8) 0.423(1)
H19 H -0.491(2) 0.203(8) 0.363(5)
H20 H -0.453(1) 0.181(6) 0.569(4)
H21 H -0.353(5) 0.269(1) 0.587(3)
H22 H -0.361(6) 0.169(5) 0.509(1)

loop_
_atom_type_symbol
_atom_type_radius_bond
C 0.68
H 0.23
N 0.68
O 0.68
P 1.05
Zn 1.45

loop_
_cod_related_entry_id
_cod_related_entry_database
_cod_related_entry_code
1 AMCSD 0012623
